data_4022247
loop_
_publ_author_name
'J. Marin'
'C. Didierjean'
'A. Aubry'
'J.-P. Briand'
'G. Guichard'

_publ_section_title
;
 Diastereoselective Hydroxylation of 6-Substituted Piperidin-2-ones.
 An Efficient Synthesis of (2S,5R)-5-Hydroxylysine
 and Related \a-Amino Acids
;
_journal_name_full 'Journal of Organic Chemistry'
_journal_page_first 8440
_journal_page_last 8449
_journal_paper_doi 10.1021/jo025950c
_journal_volume 67
_journal_year 2002
_chemical_formula_sum 'C15 H25 N O6'
_chemical_formula_weight 315.36
_chemical_name_common
;
N-acylated-3-hydroxylated piperidin-2-one
;
_chemical_name_systematic
; 
di(tert-butyl)-(2S,5R)-5-hydroxy-6-oxotetrahydro-1,2(2H)-pyridinedicarboxylate
;
_space_group_IT_number 19
_symmetry_cell_setting orthorhombic
_symmetry_space_group_name_Hall 'P 2ac 2ab'
_symmetry_space_group_name_H-M 'P 21 21 21'
_atom_sites_solution_hydrogens geom
_atom_sites_solution_primary direct
_atom_sites_solution_secondary difmap
_audit_creation_method SHELXL-97
_cell_angle_alpha 90.00
_cell_angle_beta 90.00
_cell_angle_gamma 90.00
_cell_formula_units_Z 4
_cell_length_a 8.6160(2)
_cell_length_b 11.6880(3)
_cell_length_c 17.1570(4)
_cell_measurement_temperature 293(2)
_cell_volume 1727.78(7)
_computing_data_reduction 'DENZO SMN'
_computing_structure_refinement 'SHELXL-97 (Sheldrick, 1997)'
_computing_structure_solution 'SHELXS-97 (Sheldrick, 1990)'
_diffrn_ambient_temperature 293(2)
_diffrn_measured_fraction_theta_full 0.994
_diffrn_measured_fraction_theta_max 0.994
_diffrn_measurement_device_type 'Kappa CCD Nonius B.V.'
_diffrn_measurement_method oscillation
_diffrn_radiation_monochromator graphite
_diffrn_radiation_source 'fine-focus sealed tube'
_diffrn_radiation_type MoK\a
_diffrn_radiation_wavelength 0.71070
_diffrn_reflns_av_sigmaI/netI 0.0379
_diffrn_reflns_limit_h_max 10
_diffrn_reflns_limit_h_min -10
_diffrn_reflns_limit_k_max 14
_diffrn_reflns_limit_k_min -14
_diffrn_reflns_limit_l_max 20
_diffrn_reflns_limit_l_min -20
_diffrn_reflns_theta_full 25.33
_diffrn_reflns_theta_max 25.33
_diffrn_reflns_theta_min 3.17
_exptl_absorpt_coefficient_mu 0.093
_exptl_absorpt_correction_type none
_exptl_crystal_colour colourless
_exptl_crystal_density_diffrn 1.212
_exptl_crystal_density_method 'not measured'
_exptl_crystal_description prismatic
_exptl_crystal_F_000 680
_exptl_crystal_size_max .2
_exptl_crystal_size_mid .1
_exptl_crystal_size_min .1
_refine_diff_density_max 0.142
_refine_diff_density_min -0.155
_refine_diff_density_rms 0.034
_refine_ls_abs_structure_details 'Flack H D (1983), Acta Cryst. A39, 876-881'
_refine_ls_abs_structure_Flack 4.1(19)
_refine_ls_extinction_method none
_refine_ls_goodness_of_fit_ref 0.955
_refine_ls_hydrogen_treatment mixed
_refine_ls_matrix_type full
_refine_ls_number_parameters 200
_refine_ls_number_reflns 1812
_refine_ls_number_restraints 0
_refine_ls_restrained_S_all 0.955
_refine_ls_R_factor_all 0.0657
_refine_ls_R_factor_gt 0.0424
_refine_ls_shift/su_max 0.000
_refine_ls_shift/su_mean 0.000
_refine_ls_structure_factor_coef Fsqd
_refine_ls_weighting_details 'calc w=1/[\s^2^(Fo^2^)+(0.0762P)^2^+0.2285P] where P=(Fo^2^+2Fc^2^)/3'
_refine_ls_weighting_scheme calc
_refine_ls_wR_factor_gt 0.1065
_refine_ls_wR_factor_ref 0.1202
_reflns_number_gt 1364
_reflns_number_total 1812
_reflns_threshold_expression >2sigma(I)
_cod_data_source_file jo025950c-3_s2_2.cif
_cod_data_source_block compound5R5a
_cod_depositor_comments
;

The '_diffrn_reflns_number' and 'diffrn_reflns_av_R_equivalents' tags
were present more than once in the jo025950c-3_s2_2.cif crude input CIF
file, with different values:

'_diffrn_reflns_av_sigmaI/netI     0.0379' 

Since it was not clear which values were correct, both values of both
tags were commented out.

The '_diffrn_reflns_av_sigmaI/netI' was present twice but with
identical values; thus one copy of this tag was left uncommented.

Saulius Gra\<zulis
;
_cod_database_code 4022247

loop_
_symmetry_equiv_pos_as_xyz
'x, y, z'
'-x+1/2, -y, z+1/2'
'x+1/2, -y+1/2, -z'
'-x, y+1/2, -z+1/2'

loop_
_atom_site_label
_atom_site_type_symbol
_atom_site_fract_x
_atom_site_fract_y
_atom_site_fract_z
_atom_site_U_iso_or_equiv
_atom_site_adp_type
_atom_site_occupancy
_atom_site_symmetry_multiplicity
_atom_site_calc_flag
_atom_site_refinement_flags
C1 C 1.0384(4) 0.3264(3) 0.23166(17) 0.0585(8) Uani 1 1 d .
C2 C 0.8770(4) 0.3701(4) 0.2477(2) 0.0818(12) Uani 1 1 d .
H2A H 0.8672 0.4466 0.2280 0.106 Uiso 1 1 calc R
H2B H 0.8585 0.3700 0.3029 0.106 Uiso 1 1 calc R
H2C H 0.8026 0.3215 0.2225 0.106 Uiso 1 1 calc R
C3 C 1.1613(4) 0.4099(3) 0.2603(2) 0.0752(10) Uani 1 1 d .
H3A H 1.1375 0.4854 0.2417 0.098 Uiso 1 1 calc R
H3B H 1.2612 0.3870 0.2410 0.098 Uiso 1 1 calc R
H3C H 1.1629 0.4100 0.3162 0.098 Uiso 1 1 calc R
C4 C 1.0655(5) 0.2073(3) 0.2626(2) 0.0912(12) Uani 1 1 d .
H4A H 1.1681 0.1826 0.2489 0.119 Uiso 1 1 calc R
H4B H 0.9905 0.1560 0.2405 0.119 Uiso 1 1 calc R
H4C H 1.0549 0.2076 0.3184 0.119 Uiso 1 1 calc R
O1 O 1.0666(2) 0.32829(18) 0.14593(10) 0.0560(5) Uani 1 1 d .
C5 C 0.9710(3) 0.2746(3) 0.09788(17) 0.0515(7) Uani 1 1 d .
O2 O 0.8799(3) 0.2004(2) 0.11350(13) 0.0685(6) Uani 1 1 d .
N1 N 0.9951(3) 0.3128(2) 0.02053(13) 0.0481(6) Uani 1 1 d .
C6 C 0.9384(3) 0.2302(2) -0.03957(16) 0.0492(7) Uani 1 1 d .
H6A H 0.8253 0.2235 -0.0357 0.064 Uiso 1 1 calc R
C7 C 1.0111(3) 0.1141(2) -0.02530(17) 0.0525(7) Uani 1 1 d .
O3 O 1.1315(3) 0.0981(2) 0.00759(14) 0.0724(7) Uani 1 1 d .
O4 O 0.9229(2) 0.03467(17) -0.05868(13) 0.0600(6) Uani 1 1 d .
C8 C 0.9688(4) -0.0874(2) -0.06084(18) 0.0544(7) Uani 1 1 d .
C9 C 0.9735(7) -0.1321(3) 0.0202(2) 0.1054(16) Uani 1 1 d .
H9A H 0.8759 -0.1175 0.0453 0.137 Uiso 1 1 calc R
H9B H 1.0550 -0.0947 0.0485 0.137 Uiso 1 1 calc R
H9C H 0.9925 -0.2130 0.0192 0.137 Uiso 1 1 calc R
C10 C 1.1192(4) -0.1002(4) -0.1038(3) 0.0878(12) Uani 1 1 d .
H10A H 1.1068 -0.0736 -0.1564 0.114 Uiso 1 1 calc R
H10B H 1.1491 -0.1794 -0.1044 0.114 Uiso 1 1 calc R
H10C H 1.1981 -0.0560 -0.0783 0.114 Uiso 1 1 calc R
C11 C 0.8388(4) -0.1417(3) -0.1076(3) 0.0894(12) Uani 1 1 d .
H11A H 0.8418 -0.1135 -0.1601 0.116 Uiso 1 1 calc R
H11B H 0.7408 -0.1225 -0.0844 0.116 Uiso 1 1 calc R
H11C H 0.8515 -0.2233 -0.1078 0.116 Uiso 1 1 calc R
C12 C 1.0069(3) 0.4285(2) 0.00433(18) 0.0520(7) Uani 1 1 d .
O5 O 0.9923(3) 0.50209(18) 0.05322(13) 0.0679(6) Uani 1 1 d .
C13 C 1.0417(4) 0.4616(3) -0.07942(19) 0.0618(8) Uani 1 1 d .
H13 H 1.1513 0.4452 -0.0898 0.080 Uiso 1 1 calc R
O6 O 1.0182(4) 0.5801(2) -0.08844(17) 0.0947(9) Uani 1 1 d .
H6 H 0.9969 0.6086 -0.0461 0.123 Uiso 1 1 calc R
C14 C 0.9458(4) 0.3934(3) -0.13535(19) 0.0693(9) Uani 1 1 d .
H14A H 0.9709 0.4145 -0.1885 0.090 Uiso 1 1 calc R
H14B H 0.8364 0.4080 -0.1267 0.090 Uiso 1 1 calc R
C15 C 0.9816(4) 0.2687(3) -0.12187(18) 0.0608(8) Uani 1 1 d .
H15A H 1.0916 0.2558 -0.1302 0.079 Uiso 1 1 calc R
H15B H 0.9249 0.2230 -0.1594 0.079 Uiso 1 1 calc R

loop_
_atom_site_aniso_label
_atom_site_aniso_U_11
_atom_site_aniso_U_22
_atom_site_aniso_U_33
_atom_site_aniso_U_23
_atom_site_aniso_U_13
_atom_site_aniso_U_12
C1 0.0656(19) 0.0626(19) 0.0472(16) -0.0027(15) -0.0003(15) -0.0007(17)
C2 0.077(2) 0.101(3) 0.068(2) -0.012(2) 0.0097(19) 0.005(2)
C3 0.083(2) 0.082(3) 0.061(2) -0.0150(18) -0.0004(18) -0.012(2)
C4 0.113(3) 0.079(2) 0.082(2) 0.020(2) -0.014(3) -0.001(3)
O1 0.0570(11) 0.0637(12) 0.0475(10) -0.0062(10) 0.0011(10) -0.0118(11)
C5 0.0455(15) 0.0482(16) 0.0607(17) -0.0073(14) 0.0007(14) -0.0019(15)
O2 0.0699(13) 0.0696(15) 0.0660(12) -0.0001(11) 0.0035(11) -0.0244(13)
N1 0.0490(12) 0.0446(13) 0.0508(13) -0.0054(11) -0.0012(12) -0.0034(11)
C6 0.0436(13) 0.0474(15) 0.0566(16) -0.0095(14) -0.0051(13) -0.0028(13)
C7 0.0515(16) 0.0482(17) 0.0578(16) -0.0089(14) -0.0012(15) 0.0015(14)
O3 0.0597(13) 0.0605(14) 0.0969(17) -0.0164(13) -0.0297(13) 0.0091(11)
O4 0.0549(12) 0.0437(11) 0.0814(14) -0.0147(11) -0.0164(11) 0.0019(10)
C8 0.0558(17) 0.0441(16) 0.0633(18) -0.0091(14) -0.0018(15) 0.0049(14)
C9 0.178(5) 0.066(2) 0.073(2) 0.0024(19) 0.002(3) 0.006(3)
C10 0.079(2) 0.072(2) 0.112(3) -0.029(2) 0.019(2) 0.001(2)
C11 0.086(2) 0.051(2) 0.131(3) -0.018(2) -0.030(2) -0.0001(19)
C12 0.0454(15) 0.0449(17) 0.0658(18) -0.0057(15) -0.0039(15) 0.0008(13)
O5 0.0762(15) 0.0499(12) 0.0777(15) -0.0135(12) -0.0067(13) 0.0035(11)
C13 0.068(2) 0.0467(17) 0.0710(19) 0.0041(15) 0.0059(17) 0.0011(16)
O6 0.135(2) 0.0504(14) 0.0985(18) 0.0154(13) 0.005(2) 0.0072(16)
C14 0.083(2) 0.067(2) 0.0583(18) 0.0072(17) -0.0035(18) 0.0034(19)
C15 0.0663(19) 0.0600(18) 0.0561(16) -0.0073(15) -0.0063(16) 0.0006(17)

loop_
_atom_type_symbol
_atom_type_description
_atom_type_scat_dispersion_real
_atom_type_scat_dispersion_imag
_atom_type_scat_source
C C 0.0033 0.0016 'International Tables Vol C Tables 4.2.6.8 and 6.1.1.4'
H H 0.0000 0.0000 'International Tables Vol C Tables 4.2.6.8 and 6.1.1.4'
O O 0.0106 0.0060 'International Tables Vol C Tables 4.2.6.8 and 6.1.1.4'
N N 0.0061 0.0033 'International Tables Vol C Tables 4.2.6.8 and 6.1.1.4'

loop_
_geom_angle_atom_site_label_1
_geom_angle_atom_site_label_2
_geom_angle_atom_site_label_3
_geom_angle
O1 C1 C2 109.0(3)
O1 C1 C4 109.7(3)
C2 C1 C4 113.0(3)
O1 C1 C3 101.3(2)
C2 C1 C3 111.4(3)
C4 C1 C3 111.8(3)
C1 C2 H2A 109.5
C1 C2 H2B 109.5
H2A C2 H2B 109.5
C1 C2 H2C 109.5
H2A C2 H2C 109.5
H2B C2 H2C 109.5
C1 C3 H3A 109.5
C1 C3 H3B 109.5
H3A C3 H3B 109.5
C1 C3 H3C 109.5
H3A C3 H3C 109.5
H3B C3 H3C 109.5
C1 C4 H4A 109.5
C1 C4 H4B 109.5
H4A C4 H4B 109.5
C1 C4 H4C 109.5
H4A C4 H4C 109.5
H4B C4 H4C 109.5
C5 O1 C1 120.4(2)
O2 C5 O1 127.6(3)
O2 C5 N1 122.3(3)
O1 C5 N1 110.0(2)
C12 N1 C5 120.5(2)
C12 N1 C6 121.1(2)
C5 N1 C6 113.2(2)
N1 C6 C7 109.4(2)
N1 C6 C15 111.5(2)
C7 C6 C15 108.2(2)
N1 C6 H6A 109.2
C7 C6 H6A 109.2
C15 C6 H6A 109.2
O3 C7 O4 126.2(3)
O3 C7 C6 125.1(3)
O4 C7 C6 108.6(2)
C7 O4 C8 122.0(2)
O4 C8 C9 108.8(3)
O4 C8 C10 109.9(3)
C9 C8 C10 113.7(3)
O4 C8 C11 102.6(2)
C9 C8 C11 111.6(3)
C10 C8 C11 109.7(3)
C8 C9 H9A 109.5
C8 C9 H9B 109.5
H9A C9 H9B 109.5
C8 C9 H9C 109.5
H9A C9 H9C 109.5
H9B C9 H9C 109.5
C8 C10 H10A 109.5
C8 C10 H10B 109.5
H10A C10 H10B 109.5
C8 C10 H10C 109.5
H10A C10 H10C 109.5
H10B C10 H10C 109.5
C8 C11 H11A 109.5
C8 C11 H11B 109.5
H11A C11 H11B 109.5
C8 C11 H11C 109.5
H11A C11 H11C 109.5
H11B C11 H11C 109.5
O5 C12 N1 123.3(3)
O5 C12 C13 119.7(3)
N1 C12 C13 117.0(3)
O6 C13 C14 112.0(3)
O6 C13 C12 109.1(3)
C14 C13 C12 111.2(3)
O6 C13 H13 108.1
C14 C13 H13 108.1
C12 C13 H13 108.1
C13 O6 H6 109.5
C13 C14 C15 107.7(3)
C13 C14 H14A 110.2
C15 C14 H14A 110.2
C13 C14 H14B 110.2
C15 C14 H14B 110.2
H14A C14 H14B 108.5
C14 C15 C6 112.2(3)
C14 C15 H15A 109.2
C6 C15 H15A 109.2
C14 C15 H15B 109.2
C6 C15 H15B 109.2
H15A C15 H15B 107.9

loop_
_geom_bond_atom_site_label_1
_geom_bond_atom_site_label_2
_geom_bond_distance
C1 O1 1.491(3)
C1 C2 1.507(5)
C1 C4 1.508(5)
C1 C3 1.522(5)
C2 H2A 0.9600
C2 H2B 0.9600
C2 H2C 0.9600
C3 H3A 0.9600
C3 H3B 0.9600
C3 H3C 0.9600
C4 H4A 0.9600
C4 H4B 0.9600
C4 H4C 0.9600
O1 C5 1.324(3)
C5 O2 1.200(3)
C5 N1 1.416(4)
N1 C12 1.384(4)
N1 C6 1.495(3)
C6 C7 1.514(4)
C6 C15 1.528(4)
C6 H6A 0.9800
C7 O3 1.196(4)
C7 O4 1.329(3)
O4 C8 1.481(4)
C8 C9 1.486(5)
C8 C10 1.499(5)
C8 C11 1.516(5)
C9 H9A 0.9600
C9 H9B 0.9600
C9 H9C 0.9600
C10 H10A 0.9600
C10 H10B 0.9600
C10 H10C 0.9600
C11 H11A 0.9600
C11 H11B 0.9600
C11 H11C 0.9600
C12 O5 1.208(3)
C12 C13 1.518(5)
C13 O6 1.408(4)
C13 C14 1.496(5)
C13 H13 0.9800
O6 H6 0.8200
C14 C15 1.507(4)
C14 H14A 0.9700
C14 H14B 0.9700
C15 H15A 0.9700
C15 H15B 0.9700

loop_
_geom_torsion_atom_site_label_1
_geom_torsion_atom_site_label_2
_geom_torsion_atom_site_label_3
_geom_torsion_atom_site_label_4
_geom_torsion
C2 C1 O1 C5 -55.3(4)
C4 C1 O1 C5 68.9(4)
C3 C1 O1 C5 -172.9(3)
C1 O1 C5 O2 -18.8(4)
C1 O1 C5 N1 164.3(2)
O2 C5 N1 C12 136.4(3)
O1 C5 N1 C12 -46.4(4)
O2 C5 N1 C6 -18.4(4)
O1 C5 N1 C6 158.7(2)
C12 N1 C6 C7 150.9(3)
C5 N1 C6 C7 -54.4(3)
C12 N1 C6 C15 31.2(4)
C5 N1 C6 C15 -174.1(3)
N1 C6 C7 O3 -25.0(4)
C15 C6 C7 O3 96.7(4)
N1 C6 C7 O4 158.1(2)
C15 C6 C7 O4 -80.2(3)
O3 C7 O4 C8 -1.9(5)
C6 C7 O4 C8 174.9(3)
C7 O4 C8 C9 64.6(4)
C7 O4 C8 C10 -60.5(4)
C7 O4 C8 C11 -177.1(3)
C5 N1 C12 O5 -2.7(5)
C6 N1 C12 O5 150.2(3)
C5 N1 C12 C13 176.7(2)
C6 N1 C12 C13 -30.4(4)
O5 C12 C13 O6 -12.5(4)
N1 C12 C13 O6 168.1(3)
O5 C12 C13 C14 -136.6(3)
N1 C12 C13 C14 44.1(4)
O6 C13 C14 C15 179.0(3)
C12 C13 C14 C15 -58.7(4)
C13 C14 C15 C6 61.9(4)
N1 C6 C15 C14 -46.8(4)
C7 C6 C15 C14 -167.1(3)

loop_
_cod_related_entry_id
_cod_related_entry_database
_cod_related_entry_code
1 ChemSpider 9155179
